data_4303851
loop_
_publ_author_name
'Padmini Ramaswamy'
'Nayana N. Hegde'
'Ramanath Prabhu'
'V. M. Vidya'
'Ayan Datta'
'Srinivasan Natarajan'

_publ_section_title
;
Synthesis, Structure, and Transformation Studies in a Family of
Inorganic-Organic Hybrid Framework Structures Based on Indium
;
_journal_name_full 'Inorganic Chemistry'
_journal_page_first 11697
_journal_page_last 11711
_journal_paper_doi 10.1021/ic901744m
_journal_volume 48
_journal_year 2009
_chemical_formula_sum 'C10 H23 In N3 O13 P S0'
_chemical_formula_weight 539.10
_chemical_name_common Indiumphosphiteoxalate
_chemical_name_systematic
;
 ?
;
_space_group_IT_number 2
_symmetry_cell_setting triclinic
_symmetry_space_group_name_Hall '-P 1'
_symmetry_space_group_name_H-M 'P -1'
_atom_sites_solution_hydrogens geom
_atom_sites_solution_primary direct
_atom_sites_solution_secondary difmap
_audit_creation_method SHELXL-97
_cell_angle_alpha 93.078(3)
_cell_angle_beta 104.573(2)
_cell_angle_gamma 96.886(2)
_cell_formula_units_Z 2
_cell_length_a 9.7495(16)
_cell_length_b 10.0012(16)
_cell_length_c 10.3398(17)
_cell_measurement_reflns_used 4471
_cell_measurement_temperature 293(2)
_cell_measurement_theta_max 28.04
_cell_measurement_theta_min 2.04
_cell_volume 965.0(3)
_computing_cell_refinement SMART
_computing_data_collection SMART(Bruker,2000)
_computing_data_reduction SAINT(Bruker,2000)
_computing_molecular_graphics Ortep-3forWindows(Farrugia,1997)andCAMERON
_computing_publication_material PLATON(Spek,1990)
_computing_structure_refinement SHELXL-97(Sheldrick,1997)
_computing_structure_solution SIR92(Altomareetal.,1993)
_diffrn_ambient_temperature 293(2)
_diffrn_measured_fraction_theta_full 0.954
_diffrn_measured_fraction_theta_max 0.954
_diffrn_measurement_device_type BrukerSMARTCCDareadetector
_diffrn_measurement_method \fand\wscans
_diffrn_radiation_monochromator graphite
_diffrn_radiation_source 'fine-focus sealed tube'
_diffrn_radiation_type MoK\a
_diffrn_radiation_wavelength 0.71073
_diffrn_reflns_av_R_equivalents 0.0182
_diffrn_reflns_av_sigmaI/netI 0.0237
_diffrn_reflns_limit_h_max 12
_diffrn_reflns_limit_h_min -12
_diffrn_reflns_limit_k_max 13
_diffrn_reflns_limit_k_min -12
_diffrn_reflns_limit_l_max 13
_diffrn_reflns_limit_l_min -13
_diffrn_reflns_number 11279
_diffrn_reflns_theta_full 28.04
_diffrn_reflns_theta_max 28.04
_diffrn_reflns_theta_min 2.04
_exptl_absorpt_coefficient_mu 1.378
_exptl_absorpt_correction_T_max 0.8745
_exptl_absorpt_correction_T_min 0.8096
_exptl_absorpt_correction_type multi-scan
_exptl_absorpt_process_details (SADABS;Sheldrick,1996)
_exptl_crystal_colour colorless
_exptl_crystal_density_diffrn 1.855
_exptl_crystal_density_method 'not measured'
_exptl_crystal_description plate-like
_exptl_crystal_F_000 544
_exptl_crystal_size_max 0.16
_exptl_crystal_size_mid 0.12
_exptl_crystal_size_min 0.12
_refine_diff_density_max 0.829
_refine_diff_density_min -0.787
_refine_diff_density_rms 0.117
_refine_ls_extinction_method none
_refine_ls_goodness_of_fit_ref 1.108
_refine_ls_hydrogen_treatment mixed
_refine_ls_matrix_type full
_refine_ls_number_parameters 269
_refine_ls_number_reflns 4471
_refine_ls_number_restraints 4
_refine_ls_restrained_S_all 1.108
_refine_ls_R_factor_all 0.0342
_refine_ls_R_factor_gt 0.0315
_refine_ls_shift/su_max 0.004
_refine_ls_shift/su_mean 0.000
_refine_ls_structure_factor_coef Fsqd
_refine_ls_weighting_details 'calc w=1/[\s^2^(Fo^2^)+(0.0447P)^2^+1.8513P] where P=(Fo^2^+2Fc^2^)/3'
_refine_ls_weighting_scheme calc
_refine_ls_wR_factor_gt 0.0890
_refine_ls_wR_factor_ref 0.0908
_reflns_number_gt 4180
_reflns_number_total 4471
_reflns_threshold_expression >2sigma(I)
_cod_data_source_file ic901744m_si_002_1.cif
_cod_data_source_block compoundI
_cod_depositor_comments
;
The following automatic conversions were performed:
'_symmetry_cell_setting' value 'Triclinic' changed to 'triclinic'
according to '/home/saulius/struct/CIF-dictionaries/cif_core.dic'
dictionary named 'cif_core.dic' version 2.4.1 from
2010-06-29.

'_exptl_absorpt_correction_type' value 'Multi-scan' changed
to 'multi-scan' according to
'/home/saulius/struct/CIF-dictionaries/cif_core.dic' dictionary named
'cif_core.dic' version 2.4.1 from 2010-06-29.

Automatic conversion script
Id: cif_fix_enum 1527 2010-12-29 10:47:43Z saulius 
;
_cod_database_code 4303851

loop_
_symmetry_equiv_pos_as_xyz
'x, y, z'
'-x, -y, -z'

loop_
_atom_site_label
_atom_site_type_symbol
_atom_site_fract_x
_atom_site_fract_y
_atom_site_fract_z
_atom_site_U_iso_or_equiv
_atom_site_adp_type
_atom_site_occupancy
_atom_site_symmetry_multiplicity
_atom_site_calc_flag
_atom_site_refinement_flags
_atom_site_disorder_assembly
_atom_site_disorder_group
In1 In 0.14889(2) 0.12991(2) 0.69877(2) 0.02068(8) Uani 1 1 d . . .
P1 P 0.11493(9) -0.18655(8) 0.56040(8) 0.02313(17) Uani 1 1 d . . .
H1 H 0.0936 -0.2067 0.6456 0.028 Uiso 1 1 calc R . .
O1 O 0.0235(3) 0.2280(2) 0.5484(3) 0.0354(6) Uani 1 1 d . . .
O2 O 0.1665(3) -0.0357(2) 0.5727(3) 0.0308(5) Uani 1 1 d . . .
O3 O 0.3498(3) 0.2272(2) 0.6810(3) 0.0305(5) Uani 1 1 d . . .
O4 O -0.0294(2) 0.0385(3) 0.7655(2) 0.0283(5) Uani 1 1 d . . .
O5 O 0.2507(2) 0.0272(3) 0.8712(2) 0.0286(5) Uani 1 1 d . . .
O6 O 0.1858(3) 0.3167(2) 0.8302(3) 0.0331(6) Uani 1 1 d . . .
O7 O 0.2299(3) -0.2696(3) 0.5450(3) 0.0345(6) Uani 1 1 d . . .
O8 O 0.1992(3) -0.1374(2) 0.9942(3) 0.0304(5) Uani 1 1 d . . .
O9 O -0.0876(2) -0.1212(2) 0.8908(2) 0.0271(5) Uani 1 1 d . . .
O10 O 0.4957(3) 0.4211(3) 0.7288(3) 0.0437(7) Uani 1 1 d . . .
O11 O 0.3126(4) 0.5213(3) 0.8604(4) 0.0540(9) Uani 1 1 d . . .
C1 C 0.1637(3) -0.0543(3) 0.9118(3) 0.0215(6) Uani 1 1 d . . .
C2 C 0.0015(3) -0.0463(3) 0.8526(3) 0.0217(6) Uani 1 1 d . . .
C3 C 0.2886(4) 0.4040(4) 0.8170(4) 0.0307(7) Uani 1 1 d . . .
C4 C 0.3875(4) 0.3479(4) 0.7353(4) 0.0295(7) Uani 1 1 d . . .
C14 C 0.4790(3) 0.7017(3) 0.7269(3) 0.0257(6) Uani 1 1 d . . .
H14A H 0.3894 0.7133 0.6644 0.031 Uiso 1 1 calc R . .
H14B H 0.4698 0.6103 0.7537 0.031 Uiso 1 1 calc R . .
C10 C 0.9813(3) 0.3556(3) 0.9747(3) 0.0214(6) Uani 1 1 d . . .
H10A H 1.0636 0.3423 0.9414 0.026 Uiso 1 1 calc R . .
H10B H 0.9276 0.2676 0.9754 0.026 Uiso 1 1 calc R . .
C12 C 0.6495(3) 0.9588(3) 0.7464(3) 0.0206(6) Uani 1 1 d . . .
H12A H 0.7363 0.9431 0.8104 0.025 Uiso 1 1 calc R . .
H12B H 0.6633 1.0510 0.7224 0.025 Uiso 1 1 calc R . .
N2 N 0.5290(4) 0.9417(4) 0.8091(4) 0.0460(9) Uani 1 1 d . . .
H2A H 0.4492 0.9605 0.7515 0.055 Uiso 1 1 calc R . .
H2B H 0.5481 0.9999 0.8829 0.055 Uiso 1 1 calc R . .
C11 C 1.0305(5) 0.4225(4) 1.1134(4) 0.0377(8) Uani 1 1 d . . .
H11A H 1.0932 0.3684 1.1700 0.045 Uiso 1 1 calc R . .
H11B H 0.9487 0.4289 1.1496 0.045 Uiso 1 1 calc R . .
N3 N 0.5959(4) 0.7201(4) 0.6584(5) 0.0601(11) Uani 1 1 d . . .
H3A H 0.5723 0.6644 0.5825 0.072 Uiso 1 1 calc R . .
H3B H 0.6765 0.6977 0.7119 0.072 Uiso 1 1 calc R . .
C13 C 0.6230(5) 0.8640(4) 0.6247(4) 0.0400(9) Uani 1 1 d . . .
H13A H 0.7054 0.8750 0.5877 0.048 Uiso 1 1 calc R . .
H13B H 0.5408 0.8845 0.5576 0.048 Uiso 1 1 calc R . .
N1 N 0.8907(4) 0.4380(4) 0.8856(4) 0.0541(10) Uani 1 1 d . . .
H1A H 0.8108 0.4446 0.9126 0.065 Uiso 1 1 calc R . .
H1B H 0.8648 0.3976 0.8015 0.065 Uiso 1 1 calc R . .
C15 C 0.5050(4) 0.7989(4) 0.8469(4) 0.0385(9) Uani 1 1 d . . .
H15A H 0.5884 0.7809 0.9142 0.046 Uiso 1 1 calc R . .
H15B H 0.4234 0.7879 0.8848 0.046 Uiso 1 1 calc R . .
O100 O 0.3389(4) 0.7888(3) 0.3338(3) 0.0465(7) Uani 1 1 d D . .
O200 O 0.1796(6) 0.4504(4) 0.4438(5) 0.0766(13) Uani 1 1 d D . .
H101 H 0.282(4) 0.761(5) 0.380(4) 0.043(13) Uiso 1 1 d D . .
H102 H 0.405(4) 0.746(5) 0.322(6) 0.067(18) Uiso 1 1 d D . .
H201 H 0.204(6) 0.453(6) 0.5287(13) 0.056(17) Uiso 1 1 d D . .
H202 H 0.166(14) 0.532(4) 0.457(13) 0.22(6) Uiso 1 1 d D . .

loop_
_atom_site_aniso_label
_atom_site_aniso_U_11
_atom_site_aniso_U_22
_atom_site_aniso_U_33
_atom_site_aniso_U_23
_atom_site_aniso_U_13
_atom_site_aniso_U_12
In1 0.02005(12) 0.01856(12) 0.02449(13) 0.00226(8) 0.00816(8) 0.00165(8)
P1 0.0250(4) 0.0201(4) 0.0250(4) 0.0030(3) 0.0070(3) 0.0042(3)
O1 0.0311(13) 0.0245(12) 0.0444(15) 0.0098(11) -0.0019(11) 0.0016(10)
O2 0.0378(13) 0.0216(11) 0.0347(13) -0.0022(10) 0.0147(11) 0.0009(10)
O3 0.0277(12) 0.0248(12) 0.0431(14) -0.0014(10) 0.0187(11) 0.0008(10)
O4 0.0189(11) 0.0350(13) 0.0339(12) 0.0131(10) 0.0094(9) 0.0059(9)
O5 0.0192(11) 0.0357(13) 0.0316(12) 0.0107(10) 0.0071(9) 0.0018(9)
O6 0.0362(13) 0.0252(12) 0.0430(14) -0.0053(10) 0.0242(12) -0.0018(10)
O7 0.0315(13) 0.0281(12) 0.0448(15) 0.0024(11) 0.0087(11) 0.0108(10)
O8 0.0257(12) 0.0293(12) 0.0351(13) 0.0111(10) 0.0045(10) 0.0025(10)
O9 0.0221(11) 0.0266(11) 0.0344(12) 0.0057(10) 0.0117(10) 0.0000(9)
O10 0.0324(14) 0.0282(13) 0.075(2) -0.0019(13) 0.0285(14) -0.0067(11)
O11 0.061(2) 0.0276(14) 0.080(2) -0.0164(15) 0.0426(18) -0.0100(13)
C1 0.0203(14) 0.0219(14) 0.0214(14) -0.0005(11) 0.0049(11) 0.0015(11)
C2 0.0214(14) 0.0220(14) 0.0227(14) -0.0004(11) 0.0081(12) 0.0029(12)
C3 0.0303(17) 0.0277(17) 0.0354(18) -0.0031(14) 0.0142(14) -0.0005(14)
C4 0.0257(16) 0.0267(16) 0.0383(18) 0.0024(14) 0.0129(14) 0.0032(13)
C14 0.0192(14) 0.0179(14) 0.0365(17) 0.0045(13) 0.0017(13) -0.0003(11)
C10 0.0267(15) 0.0115(12) 0.0292(15) 0.0010(11) 0.0142(12) 0.0003(11)
C12 0.0133(12) 0.0229(14) 0.0236(14) 0.0000(11) 0.0036(11) -0.0020(11)
N2 0.0329(17) 0.046(2) 0.058(2) -0.0091(17) 0.0165(16) -0.0001(15)
C11 0.052(2) 0.0302(18) 0.0318(18) 0.0075(15) 0.0107(17) 0.0090(17)
N3 0.046(2) 0.053(2) 0.079(3) -0.017(2) 0.016(2) 0.0063(19)
C13 0.040(2) 0.046(2) 0.0329(19) -0.0058(17) 0.0129(16) -0.0047(17)
N1 0.052(2) 0.046(2) 0.054(2) -0.0029(18) -0.0001(18) -0.0020(18)
C15 0.0351(19) 0.044(2) 0.0349(19) 0.0044(16) 0.0107(16) -0.0064(17)
O100 0.0490(18) 0.0410(16) 0.062(2) 0.0105(14) 0.0317(16) 0.0141(14)
O200 0.107(4) 0.046(2) 0.090(3) -0.004(2) 0.055(3) 0.000(2)

loop_
_atom_type_symbol
_atom_type_description
_atom_type_scat_dispersion_real
_atom_type_scat_dispersion_imag
_atom_type_scat_source
C C 0.0033 0.0016 'International Tables Vol C Tables 4.2.6.8 and 6.1.1.4'
H H 0.0000 0.0000 'International Tables Vol C Tables 4.2.6.8 and 6.1.1.4'
N N 0.0061 0.0033 'International Tables Vol C Tables 4.2.6.8 and 6.1.1.4'
O O 0.0106 0.0060 'International Tables Vol C Tables 4.2.6.8 and 6.1.1.4'
P P 0.1023 0.0942 'International Tables Vol C Tables 4.2.6.8 and 6.1.1.4'
S S 0.1246 0.1234 'International Tables Vol C Tables 4.2.6.8 and 6.1.1.4'
In In -0.7276 1.3100 'International Tables Vol C Tables 4.2.6.8 and 6.1.1.4'

loop_
_geom_angle_atom_site_label_1
_geom_angle_atom_site_label_2
_geom_angle_atom_site_label_3
_geom_angle
_geom_angle_site_symmetry_1
_geom_angle_site_symmetry_3
_geom_angle_publ_flag
O1 In1 O2 96.19(11) . . ?
O1 In1 O3 95.68(10) . . ?
O2 In1 O3 89.56(9) . . ?
O1 In1 O4 94.52(10) . . ?
O2 In1 O4 97.80(10) . . ?
O3 In1 O4 166.71(10) . . ?
O1 In1 O5 170.57(10) . . ?
O2 In1 O5 88.75(10) . . ?
O3 In1 O5 92.37(9) . . ?
O4 In1 O5 76.82(9) . . ?
O1 In1 O6 88.06(11) . . ?
O2 In1 O6 165.82(10) . . ?
O3 In1 O6 76.53(9) . . ?
O4 In1 O6 95.34(9) . . ?
O5 In1 O6 89.05(10) . . ?
O7 P1 O1 112.02(16) . 2_556 ?
O7 P1 O2 112.03(15) . . ?
O1 P1 O2 112.88(14) 2_556 . ?
P1 O1 In1 134.87(15) 2_556 . ?
P1 O2 In1 134.33(15) . . ?
C4 O3 In1 115.9(2) . . ?
C2 O4 In1 114.66(19) . . ?
C1 O5 In1 113.7(2) . . ?
C3 O6 In1 114.4(2) . . ?
O8 C1 O5 124.6(3) . . ?
O8 C1 C2 119.0(3) . . ?
O5 C1 C2 116.4(3) . . ?
O9 C2 O4 124.4(3) . . ?
O9 C2 C1 119.1(3) . . ?
O4 C2 C1 116.5(3) . . ?
O11 C3 O6 126.0(3) . . ?
O11 C3 C4 119.3(3) . . ?
O6 C3 C4 114.6(3) . . ?
O10 C4 O3 124.6(3) . . ?
O10 C4 C3 118.6(3) . . ?
O3 C4 C3 116.8(3) . . ?
C15 C14 N3 112.2(3) . . ?
N1 C10 C11 110.7(3) . . ?
N2 C12 C13 111.4(3) . . ?
C12 N2 C15 110.3(3) . . ?
C10 C11 N1 110.6(3) . 2_767 ?
C14 N3 C13 111.3(3) . . ?
C12 C13 N3 110.4(3) . . ?
C10 N1 C11 110.7(3) . 2_767 ?
C14 C15 N2 110.1(3) . . ?

loop_
_geom_bond_atom_site_label_1
_geom_bond_atom_site_label_2
_geom_bond_distance
_geom_bond_site_symmetry_2
_geom_bond_publ_flag
In1 O1 2.091(2) . ?
In1 O2 2.103(2) . ?
In1 O3 2.136(2) . ?
In1 O4 2.151(2) . ?
In1 O5 2.184(2) . ?
In1 O6 2.188(2) . ?
P1 O7 1.507(3) . ?
P1 O1 1.520(3) 2_556 ?
P1 O2 1.520(2) . ?
O1 P1 1.520(3) 2_556 ?
O3 C4 1.274(4) . ?
O4 C2 1.276(4) . ?
O5 C1 1.269(4) . ?
O6 C3 1.287(4) . ?
O8 C1 1.238(4) . ?
O9 C2 1.233(4) . ?
O10 C4 1.229(4) . ?
O11 C3 1.207(4) . ?
C1 C2 1.558(4) . ?
C3 C4 1.564(5) . ?
C14 C15 1.484(5) . ?
C14 N3 1.485(5) . ?
C10 N1 1.468(5) . ?
C10 C11 1.486(5) . ?
C12 N2 1.475(4) . ?
C12 C13 1.482(5) . ?
N2 C15 1.508(5) . ?
C11 N1 1.508(5) 2_767 ?
N3 C13 1.507(6) . ?
N1 C11 1.508(5) 2_767 ?
